data_7218224
loop_
_publ_author_name
'Ge, Yu'
'Li, Ni-Ya'
'Ma, Wei'
'Liu, Dong'
'Tang, Xiao-Yan'

_publ_section_title
;
 Structural diversity and photoluminescence properties of zinc
 coordination polymers constructed from
 1,4-bis[2-(4-pyridyl)ethenyl]-2,3,5,6-tetramethylbenzene and
 para-dicarboxylates
;
_journal_issue 48
_journal_name_full CrystEngComm
_journal_page_first 10949
_journal_paper_doi 10.1039/C4CE01635A
_journal_volume 16
_journal_year 2014
_chemical_formula_moiety 'C32 H28 N2 O4 Zn'
_chemical_formula_sum 'C32 H28 N2 O4 Zn'
_chemical_formula_weight 569.95
_chemical_name_systematic
; 
 ? 
;
_space_group_IT_number 13
_symmetry_cell_setting monoclinic
_symmetry_space_group_name_Hall '-P 2yc'
_symmetry_space_group_name_H-M 'P 1 2/c 1'
_atom_sites_solution_hydrogens geom
_atom_sites_solution_primary direct
_atom_sites_solution_secondary difmap
_audit_creation_method SHELXL-97
_cell_angle_alpha 90.00
_cell_angle_beta 98.21(3)
_cell_angle_gamma 90.00
_cell_formula_units_Z 2
_cell_length_a 10.771(2)
_cell_length_b 6.4406(13)
_cell_length_c 19.570(4)
_cell_measurement_temperature 223(2)
_cell_volume 1343.7(5)
_computing_cell_refinement 'Bruker SMART'
_computing_data_collection 'Bruker SMART'
_computing_data_reduction 'Bruker SAINT'
_computing_molecular_graphics Diamond
_computing_publication_material 'SHELXTL and PLATON (Spek, 2009)'
_computing_structure_refinement SHELXTL
_computing_structure_solution 'SHELXTL (Sheldrick, 2008)'
_diffrn_ambient_temperature 223(2)
_diffrn_measured_fraction_theta_full 0.999
_diffrn_measured_fraction_theta_max 0.999
_diffrn_measurement_device_type 'CCD area detector'
_diffrn_measurement_method 'phi and omega scans'
_diffrn_radiation_monochromator graphite
_diffrn_radiation_source 'fine-focus sealed tube'
_diffrn_radiation_type MoK\a
_diffrn_radiation_wavelength 0.71073
_diffrn_reflns_av_R_equivalents 0.0196
_diffrn_reflns_av_sigmaI/netI 0.0176
_diffrn_reflns_limit_h_max 12
_diffrn_reflns_limit_h_min -12
_diffrn_reflns_limit_k_max 7
_diffrn_reflns_limit_k_min -7
_diffrn_reflns_limit_l_max 23
_diffrn_reflns_limit_l_min -20
_diffrn_reflns_number 9151
_diffrn_reflns_theta_full 25.05
_diffrn_reflns_theta_max 25.05
_diffrn_reflns_theta_min 1.91
_diffrn_standards_decay_% 0
_diffrn_standards_interval_count 0
_diffrn_standards_interval_time 0
_diffrn_standards_number 0
_exptl_absorpt_coefficient_mu 0.955
_exptl_absorpt_correction_T_max 0.8174
_exptl_absorpt_correction_T_min 0.7759
_exptl_absorpt_correction_type multi-scan
_exptl_absorpt_process_details 'Sadabs, (Sheldrick 2001)'
_exptl_crystal_colour yellow
_exptl_crystal_density_diffrn 1.409
_exptl_crystal_density_method 'not measured'
_exptl_crystal_description block
_exptl_crystal_F_000 592
_exptl_crystal_size_max 0.28
_exptl_crystal_size_mid 0.25
_exptl_crystal_size_min 0.22
_refine_diff_density_max 0.356
_refine_diff_density_min -0.241
_refine_diff_density_rms 0.046
_refine_ls_extinction_method none
_refine_ls_goodness_of_fit_ref 1.085
_refine_ls_hydrogen_treatment constr
_refine_ls_matrix_type full
_refine_ls_number_parameters 179
_refine_ls_number_reflns 2373
_refine_ls_number_restraints 0
_refine_ls_restrained_S_all 1.085
_refine_ls_R_factor_all 0.0299
_refine_ls_R_factor_gt 0.0277
_refine_ls_shift/su_max 0.000
_refine_ls_shift/su_mean 0.000
_refine_ls_structure_factor_coef Fsqd
_refine_ls_weighting_details 'calc w=1/[\s^2^(Fo^2^)+(0.0385P)^2^+0.7558P] where P=(Fo^2^+2Fc^2^)/3'
_refine_ls_weighting_scheme calc
_refine_ls_wR_factor_gt 0.0763
_refine_ls_wR_factor_ref 0.0777
_reflns_number_gt 2227
_reflns_number_total 2373
_reflns_threshold_expression >2sigma(I)
_cod_data_source_file c4ce01635a2.cif
_cod_data_source_block 1
_cod_depositor_comments
;
The following automatic conversions were performed:

'_symmetry_cell_setting' value 'Monoclinic' changed to 'monoclinic'
according to
/usr/data/users/saulius/crontab/automatic-downloads/rss-feeds/RSC/lib/dictionaries/cif_core.dic
dictionary named 'cif_core.dic' version 2.4.2 from 2011-04-26.

Automatic conversion script
Id: cif_fix_values 2827 2014-09-09 07:05:25Z andrius 

 Adding full bibliography for 7218224--7218228.cif.
;
_cod_original_sg_symbol_H-M 'P 2/c'
_cod_database_code 7218224

loop_
_symmetry_equiv_pos_as_xyz
'x, y, z'
'-x, y, -z+1/2'
'-x, -y, -z'
'x, -y, z-1/2'

loop_
_atom_site_label
_atom_site_type_symbol
_atom_site_fract_x
_atom_site_fract_y
_atom_site_fract_z
_atom_site_U_iso_or_equiv
_atom_site_adp_type
_atom_site_occupancy
_atom_site_symmetry_multiplicity
_atom_site_calc_flag
_atom_site_refinement_flags
Zn1 Zn 0.0000 0.38275(4) 0.2500 0.02848(12) Uani 1 2 d S
N1 N 0.14662(16) 0.5835(2) 0.27942(9) 0.0330(4) Uani 1 1 d .
O1 O -0.00464(16) 0.1855(2) 0.17498(7) 0.0443(4) Uani 1 1 d .
O2 O 0.06635(17) 0.4436(2) 0.11750(8) 0.0494(4) Uani 1 1 d .
C1 C 0.1636(2) 0.7518(3) 0.24153(11) 0.0423(5) Uani 1 1 d .
H1 H 0.1225 0.7581 0.1959 0.051 Uiso 1 1 calc R
C2 C 0.2384(2) 0.9154(3) 0.26660(12) 0.0434(5) Uani 1 1 d .
H2 H 0.2474 1.0306 0.2382 0.052 Uiso 1 1 calc R
C3 C 0.30088(19) 0.9109(3) 0.33386(11) 0.0354(5) Uani 1 1 d .
C4 C 0.2892(2) 0.7297(3) 0.37134(11) 0.0369(5) Uani 1 1 d .
H4 H 0.3344 0.7143 0.4158 0.044 Uiso 1 1 calc R
C5 C 0.2114(2) 0.5738(3) 0.34314(11) 0.0343(5) Uani 1 1 d .
H5 H 0.2031 0.4544 0.3698 0.041 Uiso 1 1 calc R
C6 C 0.3669(2) 1.0961(3) 0.36395(12) 0.0412(5) Uani 1 1 d .
H6 H 0.3855 1.2009 0.3335 0.049 Uiso 1 1 calc R
C7 C 0.4022(2) 1.1263(3) 0.43106(12) 0.0405(5) Uani 1 1 d .
H7 H 0.3926 1.0127 0.4600 0.049 Uiso 1 1 calc R
C8 C 0.6131(3) 1.3568(4) 0.38130(15) 0.0620(7) Uani 1 1 d .
H8A H 0.5818 1.4380 0.3407 0.093 Uiso 1 1 calc R
H8B H 0.5932 1.2115 0.3725 0.093 Uiso 1 1 calc R
H8C H 0.7033 1.3735 0.3918 0.093 Uiso 1 1 calc R
C9 C 0.5523(2) 1.4306(3) 0.44166(12) 0.0398(5) Uani 1 1 d .
C10 C 0.4551(2) 1.3187(3) 0.46578(11) 0.0379(5) Uani 1 1 d .
C11 C 0.4041(2) 1.3856(3) 0.52398(12) 0.0402(5) Uani 1 1 d .
C12 C 0.3003(3) 1.2649(4) 0.55023(15) 0.0596(7) Uani 1 1 d .
H12A H 0.2582 1.1783 0.5134 0.089 Uiso 1 1 calc R
H12B H 0.2404 1.3607 0.5654 0.089 Uiso 1 1 calc R
H12C H 0.3356 1.1780 0.5886 0.089 Uiso 1 1 calc R
C13 C -0.0307(2) -0.0740(3) 0.06153(10) 0.0331(4) Uani 1 1 d .
H13 H -0.0511 -0.1249 0.1035 0.040 Uiso 1 1 calc R
C14 C 0.01549(19) 0.1261(3) 0.05840(10) 0.0286(4) Uani 1 1 d .
C15 C 0.0469(2) 0.1995(3) -0.00379(10) 0.0335(4) Uani 1 1 d .
H15 H 0.0792 0.3344 -0.0065 0.040 Uiso 1 1 calc R
C16 C 0.02883(18) 0.2639(3) 0.12080(9) 0.0304(4) Uani 1 1 d .

loop_
_atom_site_aniso_label
_atom_site_aniso_U_11
_atom_site_aniso_U_22
_atom_site_aniso_U_33
_atom_site_aniso_U_23
_atom_site_aniso_U_13
_atom_site_aniso_U_12
Zn1 0.0378(2) 0.02431(18) 0.02147(18) 0.000 -0.00226(13) 0.000
N1 0.0375(10) 0.0288(8) 0.0304(9) -0.0040(7) -0.0027(7) -0.0016(7)
O1 0.0738(11) 0.0368(8) 0.0223(7) -0.0043(6) 0.0073(7) -0.0040(8)
O2 0.0723(12) 0.0373(9) 0.0397(9) -0.0123(7) 0.0121(8) -0.0148(8)
C1 0.0508(14) 0.0410(12) 0.0316(11) 0.0003(9) -0.0059(9) -0.0094(10)
C2 0.0534(14) 0.0340(11) 0.0402(12) 0.0015(9) -0.0022(10) -0.0082(10)
C3 0.0319(11) 0.0306(10) 0.0413(12) -0.0085(8) -0.0025(9) 0.0011(8)
C4 0.0382(11) 0.0312(11) 0.0369(11) -0.0053(9) -0.0098(9) 0.0032(9)
C5 0.0369(11) 0.0277(10) 0.0358(11) -0.0021(8) -0.0038(9) 0.0029(8)
C6 0.0397(12) 0.0287(11) 0.0520(14) -0.0049(9) -0.0045(10) -0.0023(9)
C7 0.0379(12) 0.0278(11) 0.0511(14) -0.0063(9) -0.0093(10) 0.0002(9)
C8 0.0549(16) 0.0582(16) 0.0735(19) -0.0276(14) 0.0115(14) -0.0151(13)
C9 0.0345(11) 0.0335(11) 0.0479(13) -0.0103(9) -0.0066(9) 0.0002(9)
C10 0.0341(11) 0.0272(10) 0.0469(13) -0.0070(9) -0.0125(9) 0.0007(8)
C11 0.0338(11) 0.0324(11) 0.0502(13) -0.0056(9) -0.0084(10) -0.0018(9)
C12 0.0567(16) 0.0475(14) 0.0747(18) -0.0163(13) 0.0094(13) -0.0177(12)
C13 0.0440(12) 0.0336(10) 0.0222(9) 0.0017(8) 0.0065(8) -0.0031(9)
C14 0.0330(10) 0.0292(10) 0.0228(9) -0.0018(7) 0.0010(8) 0.0014(8)
C15 0.0463(12) 0.0264(10) 0.0281(10) -0.0013(8) 0.0059(9) -0.0057(9)
C16 0.0328(10) 0.0334(10) 0.0239(10) -0.0036(8) -0.0002(8) 0.0028(8)

loop_
_atom_type_symbol
_atom_type_description
_atom_type_scat_dispersion_real
_atom_type_scat_dispersion_imag
_atom_type_scat_source
C C 0.0033 0.0016 'International Tables Vol C Tables 4.2.6.8 and 6.1.1.4'
H H 0.0000 0.0000 'International Tables Vol C Tables 4.2.6.8 and 6.1.1.4'
N N 0.0061 0.0033 'International Tables Vol C Tables 4.2.6.8 and 6.1.1.4'
O O 0.0106 0.0060 'International Tables Vol C Tables 4.2.6.8 and 6.1.1.4'
Zn Zn 0.2839 1.4301 'International Tables Vol C Tables 4.2.6.8 and 6.1.1.4'

loop_
_geom_angle_atom_site_label_1
_geom_angle_atom_site_label_2
_geom_angle_atom_site_label_3
_geom_angle
_geom_angle_site_symmetry_1
_geom_angle_site_symmetry_3
O1 Zn1 O1 98.01(9) . 2
O1 Zn1 N1 124.04(7) . .
O1 Zn1 N1 105.32(7) 2 .
O1 Zn1 N1 105.32(7) . 2
O1 Zn1 N1 124.04(7) 2 2
N1 Zn1 N1 102.18(9) . 2
C1 N1 C5 117.28(17) . .
C1 N1 Zn1 120.85(14) . .
C5 N1 Zn1 120.49(14) . .
C16 O1 Zn1 113.06(13) . .
N1 C1 C2 122.8(2) . .
N1 C1 H1 118.6 . .
C2 C1 H1 118.6 . .
C1 C2 C3 120.1(2) . .
C1 C2 H2 119.9 . .
C3 C2 H2 119.9 . .
C2 C3 C4 116.61(19) . .
C2 C3 C6 120.2(2) . .
C4 C3 C6 122.98(19) . .
C5 C4 C3 119.81(19) . .
C5 C4 H4 120.1 . .
C3 C4 H4 120.1 . .
N1 C5 C4 123.1(2) . .
N1 C5 H5 118.4 . .
C4 C5 H5 118.4 . .
C7 C6 C3 124.7(2) . .
C7 C6 H6 117.7 . .
C3 C6 H6 117.7 . .
C6 C7 C10 127.6(2) . .
C6 C7 H7 116.2 . .
C10 C7 H7 116.2 . .
C9 C8 H8A 109.5 . .
C9 C8 H8B 109.5 . .
H8A C8 H8B 109.5 . .
C9 C8 H8C 109.5 . .
H8A C8 H8C 109.5 . .
H8B C8 H8C 109.5 . .
C10 C9 C11 119.0(2) . 3_686
C10 C9 C8 121.94(19) . .
C11 C9 C8 119.1(2) 3_686 .
C11 C10 C9 120.81(19) . .
C11 C10 C7 117.3(2) . .
C9 C10 C7 121.9(2) . .
C10 C11 C9 120.2(2) . 3_686
C10 C11 C12 120.87(19) . .
C9 C11 C12 118.9(2) 3_686 .
C11 C12 H12A 109.5 . .
C11 C12 H12B 109.5 . .
H12A C12 H12B 109.5 . .
C11 C12 H12C 109.5 . .
H12A C12 H12C 109.5 . .
H12B C12 H12C 109.5 . .
C15 C13 C14 120.84(19) 3 .
C15 C13 H13 119.6 3 .
C14 C13 H13 119.6 . .
C13 C14 C15 119.20(18) . .
C13 C14 C16 120.50(18) . .
C15 C14 C16 120.29(17) . .
C13 C15 C14 119.95(18) 3 .
C13 C15 H15 120.0 3 .
C14 C15 H15 120.0 . .
O2 C16 O1 123.45(18) . .
O2 C16 C14 120.51(17) . .
O1 C16 C14 116.00(17) . .

loop_
_geom_bond_atom_site_label_1
_geom_bond_atom_site_label_2
_geom_bond_distance
_geom_bond_site_symmetry_2
Zn1 O1 1.9368(14) .
Zn1 O1 1.9368(14) 2
Zn1 N1 2.0584(17) .
Zn1 N1 2.0584(17) 2
N1 C1 1.340(3) .
N1 C5 1.341(3) .
O1 C16 1.272(2) .
O2 C16 1.231(3) .
C1 C2 1.374(3) .
C1 H1 0.9400 .
C2 C3 1.390(3) .
C2 H2 0.9400 .
C3 C4 1.394(3) .
C3 C6 1.469(3) .
C4 C5 1.372(3) .
C4 H4 0.9400 .
C5 H5 0.9400 .
C6 C7 1.328(3) .
C6 H6 0.9400 .
C7 C10 1.487(3) .
C7 H7 0.9400 .
C8 C9 1.507(4) .
C8 H8A 0.9700 .
C8 H8B 0.9700 .
C8 H8C 0.9700 .
C9 C10 1.407(3) .
C9 C11 1.409(3) 3_686
C10 C11 1.402(3) .
C11 C9 1.409(3) 3_686
C11 C12 1.511(3) .
C12 H12A 0.9700 .
C12 H12B 0.9700 .
C12 H12C 0.9700 .
C13 C15 1.380(3) 3
C13 C14 1.386(3) .
C13 H13 0.9400 .
C14 C15 1.392(3) .
C14 C16 1.500(3) .
C15 C13 1.380(3) 3
C15 H15 0.9400 .
